data_2021824
loop_
_publ_author_name
'Zhang, Yan'
'Li, Mei'
'Li, Shi-Li'
'Zhang, Xian-Ming'

_publ_section_title
;
 The photochromic behaviour of two viologen salts modulated by the
 distances between the halide anions and the cationic N atoms of viologen
;
_journal_coeditor_code LF3103
_journal_issue 12
_journal_name_full 'Acta Crystallographica Section C'
_journal_page_first
;
;
_journal_paper_doi 10.1107/S2053229619015225
_journal_volume 75
_journal_year 2019
_chemical_formula_iupac 'C18 H14 N3 +, Cl -'
_chemical_formula_moiety 'C18 H14 N3 +, Cl -'
_chemical_formula_sum 'C18 H14 Cl N3'
_chemical_formula_weight 307.77
_chemical_name_systematic
;
1-(2-Cyanobenzyl)-4,4'-bipyridin-1-ium chloride
;
_space_group_crystal_system monoclinic
_space_group_IT_number 14
_space_group_name_Hall '-P 2ybc'
_space_group_name_H-M_alt 'P 1 21/c 1'
_atom_sites_solution_hydrogens geom
_atom_sites_solution_primary iterative
_audit_creation_method
;
Olex2 1.2
(compiled 2015.09.30 svn.r3233 for OlexSys, GUI svn.r5103)
;
_cell_angle_alpha 90
_cell_angle_beta 97.440(8)
_cell_angle_gamma 90
_cell_formula_units_Z 4
_cell_length_a 8.1413(7)
_cell_length_b 19.3495(17)
_cell_length_c 9.9395(7)
_cell_measurement_reflns_used 1475
_cell_measurement_temperature 293(2)
_cell_measurement_theta_max 72.5170
_cell_measurement_theta_min 6.6450
_cell_volume 1552.6(2)
_computing_cell_refinement
;
CrysAlis PRO (Rigaku OD, 2017)
;
_computing_data_collection
;
CrysAlis PRO (Rigaku OD, 2017)
;
_computing_data_reduction
;
CrysAlis PRO (Rigaku OD, 2017)
;
_computing_molecular_graphics
;
<i>OLEX2</i> (Dolomanov <i>et al.</i>,  2009)
;
_computing_publication_material
;
<i>OLEX2</i> (Dolomanov <i>et al.</i>,  2009)
;
_computing_structure_refinement
;
SHELXL2013 (Sheldrick, 2015)
;
_computing_structure_solution
;
SUPERFLIP (Palatinus & Chapuis, 2007; Palatinus & van der Lee,
2008; Palatinus <i>et al.</i>,  2012)
;
_diffrn_ambient_temperature 293(2)
_diffrn_detector 'CCD plate'
_diffrn_detector_area_resol_mean 16.0710
_diffrn_measured_fraction_theta_full 1.000
_diffrn_measured_fraction_theta_max 0.994
_diffrn_measurement_device 'four-circle diffractometer'
_diffrn_measurement_device_type 'Rigaku Xcalibur Eos Gemini'
_diffrn_measurement_method '\w scans'
_diffrn_radiation_monochromator graphite
_diffrn_radiation_probe x-ray
_diffrn_radiation_type CuK\a
_diffrn_radiation_wavelength 1.54184
_diffrn_reflns_av_R_equivalents 0.0321
_diffrn_reflns_av_unetI/netI 0.0340
_diffrn_reflns_limit_h_max 7
_diffrn_reflns_limit_h_min -10
_diffrn_reflns_limit_k_max 23
_diffrn_reflns_limit_k_min -23
_diffrn_reflns_limit_l_max 10
_diffrn_reflns_limit_l_min -12
_diffrn_reflns_number 8128
_diffrn_reflns_theta_full 67.684
_diffrn_reflns_theta_max 73.540
_diffrn_reflns_theta_min 4.570
_diffrn_source 'fine-focus sealed X-ray tube'
_exptl_absorpt_coefficient_mu 2.161
_exptl_absorpt_correction_T_max 1.00000
_exptl_absorpt_correction_T_min 0.93669
_exptl_absorpt_correction_type multi-scan
_exptl_absorpt_process_details
;
(CrysAlis PRO; Rigaku OD, 2017)
;
_exptl_crystal_colour colourless
_exptl_crystal_density_diffrn 1.317
_exptl_crystal_description block
_exptl_crystal_F_000 640
_exptl_crystal_size_max 0.42
_exptl_crystal_size_mid 0.32
_exptl_crystal_size_min 0.29
_refine_diff_density_max 0.184
_refine_diff_density_min -0.229
_refine_ls_extinction_method none
_refine_ls_goodness_of_fit_ref 1.031
_refine_ls_hydrogen_treatment constr
_refine_ls_matrix_type full
_refine_ls_number_parameters 199
_refine_ls_number_reflns 3101
_refine_ls_number_restraints 0
_refine_ls_restrained_S_all 1.031
_refine_ls_R_factor_all 0.0627
_refine_ls_R_factor_gt 0.0462
_refine_ls_shift/su_max 0.000
_refine_ls_shift/su_mean 0.000
_refine_ls_structure_factor_coef Fsqd
_refine_ls_weighting_details 'w=1/[\s^2^(Fo^2^)+(0.0649P)^2^+0.3167P] where P=(Fo^2^+2Fc^2^)/3'
_refine_ls_weighting_scheme calc
_refine_ls_wR_factor_gt 0.1196
_refine_ls_wR_factor_ref 0.1378
_reflns_number_gt 2369
_reflns_number_total 3101
_reflns_threshold_expression 'I > 2\s(I)'
_cod_data_source_file lf3103sup1.cif
_cod_data_source_block 1
_cod_original_sg_symbol_H-M 'P 21/c'
_cod_database_code 2021824
_shelx_space_group_comment
;
The symmetry employed for this shelxl refinement is uniquely defined
by the following loop, which should always be used as a source of
symmetry information in preference to the above space-group names.
They are only intended as comments.
;

loop_
_space_group_symop_operation_xyz
'x, y, z'
'-x, y+1/2, -z+1/2'
'-x, -y, -z'
'x, -y-1/2, z-1/2'

loop_
_atom_site_type_symbol
_atom_site_label
_atom_site_fract_x
_atom_site_fract_y
_atom_site_fract_z
_atom_site_U_iso_or_equiv
_atom_site_adp_type
_atom_site_calc_flag
_atom_site_occupancy
Cl Cl1 -0.03751(7) 0.15235(3) 0.19601(5) 0.0604(2) Uani d 1
N N2 0.0470(2) 0.34640(9) 0.30000(16) 0.0450(4) Uani d 1
C C12 0.3164(2) 0.28778(12) 0.38061(19) 0.0476(5) Uani d 1
C C3 -0.2223(2) 0.48474(11) 0.0209(2) 0.0478(5) Uani d 1
C C6 -0.1285(2) 0.43689(11) 0.1188(2) 0.0463(5) Uani d 1
C C17 0.4346(3) 0.33361(12) 0.4451(2) 0.0526(5) Uani d 1
N N1 -0.4032(3) 0.57365(13) -0.1668(2) 0.0745(6) Uani d 1
C C11 0.1358(2) 0.29512(12) 0.3954(2) 0.0491(5) Uani d 1
H H11A 0.082557 0.250446 0.380052 0.059 Uiso calc 1
H H11B 0.125570 0.308999 0.487699 0.059 Uiso calc 1
C C10 -0.1056(3) 0.44884(14) 0.2576(2) 0.0648(7) Uani d 1
H H10 -0.150311 0.488406 0.291609 0.078 Uiso calc 1
C C9 -0.0183(3) 0.40344(13) 0.3456(2) 0.0609(6) Uani d 1
H H9 -0.004532 0.412652 0.438209 0.073 Uiso calc 1
C C4 -0.2890(3) 0.54584(14) 0.0612(3) 0.0684(7) Uani d 1
H H4 -0.274914 0.558779 0.152079 0.082 Uiso calc 1
C C13 0.3698(3) 0.23350(13) 0.3070(2) 0.0601(6) Uani d 1
H H13 0.293046 0.202780 0.262945 0.072 Uiso calc 1
N N3 0.3409(3) 0.43772(15) 0.5755(3) 0.0869(8) Uani d 1
C C2 -0.2490(3) 0.46967(14) -0.1169(2) 0.0630(6) Uani d 1
H H2 -0.206394 0.429397 -0.149889 0.076 Uiso calc 1
C C18 0.3833(3) 0.39149(15) 0.5182(2) 0.0632(6) Uani d 1
C C8 0.0286(4) 0.33325(14) 0.1667(2) 0.0695(7) Uani d 1
H H8 0.075048 0.293390 0.135456 0.083 Uiso calc 1
C C16 0.6029(3) 0.32352(16) 0.4379(3) 0.0694(7) Uani d 1
H H16 0.680945 0.353592 0.482289 0.083 Uiso calc 1
C C14 0.5377(3) 0.22449(16) 0.2983(3) 0.0707(7) Uani d 1
H H14 0.572519 0.188285 0.247302 0.085 Uiso calc 1
C C7 -0.0568(4) 0.37702(14) 0.0760(2) 0.0671(7) Uani d 1
H H7 -0.067383 0.366673 -0.016080 0.080 Uiso calc 1
C C1 -0.3393(4) 0.51495(16) -0.2041(3) 0.0726(7) Uani d 1
H H1 -0.356628 0.503449 -0.295646 0.087 Uiso calc 1
C C15 0.6523(3) 0.26905(17) 0.3649(3) 0.0753(8) Uani d 1
H H15 0.764444 0.262098 0.360337 0.090 Uiso calc 1
C C5 -0.3770(4) 0.58741(16) -0.0358(3) 0.0815(8) Uani d 1
H H5 -0.421055 0.628234 -0.006471 0.098 Uiso calc 1

loop_
_atom_site_aniso_label
_atom_site_aniso_U_11
_atom_site_aniso_U_22
_atom_site_aniso_U_33
_atom_site_aniso_U_12
_atom_site_aniso_U_13
_atom_site_aniso_U_23
Cl1 0.0572(3) 0.0769(4) 0.0472(3) -0.0085(3) 0.0073(2) 0.0021(3)
N2 0.0409(8) 0.0541(10) 0.0400(9) -0.0017(7) 0.0052(7) -0.0015(7)
C12 0.0441(10) 0.0602(13) 0.0380(9) -0.0004(9) 0.0035(8) 0.0070(9)
C3 0.0425(10) 0.0548(12) 0.0461(11) -0.0052(9) 0.0061(8) -0.0004(9)
C6 0.0418(10) 0.0552(12) 0.0424(10) -0.0049(9) 0.0067(8) -0.0031(9)
C17 0.0477(11) 0.0693(15) 0.0400(10) -0.0057(10) 0.0023(8) 0.0021(10)
N1 0.0773(14) 0.0759(15) 0.0676(14) 0.0039(12) -0.0005(11) 0.0160(12)
C11 0.0460(10) 0.0589(12) 0.0423(10) -0.0015(9) 0.0046(8) 0.0038(10)
C10 0.0734(15) 0.0699(16) 0.0493(12) 0.0223(13) 0.0013(11) -0.0105(11)
C9 0.0661(14) 0.0743(16) 0.0414(11) 0.0134(12) 0.0033(10) -0.0109(11)
C4 0.0878(18) 0.0624(15) 0.0540(14) 0.0131(13) 0.0055(12) 0.0009(12)
C13 0.0546(12) 0.0665(15) 0.0586(13) 0.0030(11) 0.0056(10) -0.0025(12)
N3 0.0824(16) 0.0941(18) 0.0846(17) -0.0142(14) 0.0121(13) -0.0306(15)
C2 0.0704(15) 0.0657(15) 0.0511(13) 0.0032(12) 0.0012(11) -0.0007(11)
C18 0.0568(13) 0.0787(17) 0.0532(13) -0.0137(12) 0.0037(11) -0.0055(13)
C8 0.0962(19) 0.0646(15) 0.0460(12) 0.0218(14) 0.0037(12) -0.0102(11)
C16 0.0464(12) 0.098(2) 0.0622(15) -0.0124(13) -0.0004(11) 0.0019(14)
C14 0.0606(14) 0.0816(18) 0.0714(16) 0.0157(13) 0.0139(12) -0.0057(14)
C7 0.0915(18) 0.0686(16) 0.0386(11) 0.0176(14) -0.0009(11) -0.0084(11)
C1 0.0792(17) 0.0827(19) 0.0525(14) -0.0036(15) -0.0047(12) 0.0052(13)
C15 0.0445(12) 0.105(2) 0.0765(17) 0.0072(13) 0.0082(12) 0.0063(16)
C5 0.102(2) 0.0679(17) 0.0738(18) 0.0191(16) 0.0088(16) 0.0068(15)

loop_
_atom_type_symbol
_atom_type_description
_atom_type_scat_dispersion_real
_atom_type_scat_dispersion_imag
_atom_type_scat_source
C C 0.0181 0.0091 'International Tables Vol C Tables 4.2.6.8 and 6.1.1.4'
H H 0.0000 0.0000 'International Tables Vol C Tables 4.2.6.8 and 6.1.1.4'
Cl Cl 0.3639 0.7018 'International Tables Vol C Tables 4.2.6.8 and 6.1.1.4'
N N 0.0311 0.0180 'International Tables Vol C Tables 4.2.6.8 and 6.1.1.4'

loop_
_geom_angle_atom_site_label_1
_geom_angle_atom_site_label_2
_geom_angle_atom_site_label_3
_geom_angle
C9 N2 C11 121.14(18)
C9 N2 C8 119.8(2)
C8 N2 C11 119.03(19)
C17 C12 C11 121.2(2)
C13 C12 C17 118.6(2)
C13 C12 C11 120.2(2)
C4 C3 C6 122.2(2)
C4 C3 C2 116.6(2)
C2 C3 C6 121.2(2)
C10 C6 C3 122.7(2)
C10 C6 C7 115.8(2)
C7 C6 C3 121.44(19)
C12 C17 C18 120.1(2)
C16 C17 C12 120.6(2)
C16 C17 C18 119.4(2)
C5 N1 C1 115.5(2)
N2 C11 C12 113.58(16)
C9 C10 C6 121.3(2)
N2 C9 C10 120.7(2)
C3 C4 C5 118.9(2)
C12 C13 C14 120.5(2)
C1 C2 C3 119.3(3)
N3 C18 C17 179.2(3)
N2 C8 C7 121.3(2)
C15 C16 C17 119.5(2)
C15 C14 C13 120.1(3)
C8 C7 C6 121.0(2)
N1 C1 C2 124.6(3)
C16 C15 C14 120.7(2)
N1 C5 C4 125.0(3)

loop_
_geom_bond_atom_site_label_1
_geom_bond_atom_site_label_2
_geom_bond_distance
N2 C11 1.493(3)
N2 C9 1.330(3)
N2 C8 1.338(3)
C12 C17 1.401(3)
C12 C11 1.503(3)
C12 C13 1.382(3)
C3 C6 1.481(3)
C3 C4 1.382(3)
C3 C2 1.390(3)
C6 C10 1.388(3)
C6 C7 1.388(3)
C17 C18 1.426(4)
C17 C16 1.395(3)
N1 C1 1.322(4)
N1 C5 1.319(4)
C10 C9 1.372(3)
C4 C5 1.383(4)
C13 C14 1.392(3)
N3 C18 1.138(3)
C2 C1 1.376(4)
C8 C7 1.361(3)
C16 C15 1.369(4)
C14 C15 1.375(4)

loop_
_geom_hbond_atom_site_label_D
_geom_hbond_atom_site_label_H
_geom_hbond_atom_site_label_A
_geom_hbond_site_symmetry_A
_geom_hbond_distance_DH
_geom_hbond_distance_HA
_geom_hbond_distance_DA
_geom_hbond_angle_DHA
_geom_hbond_publ_flag
C2 H2 Cl1 4_565 0.93 2.70 3.581(3) 159 yes
C10 H10 N3 3_566 0.93 2.59 3.473(4) 158 yes
C11 H11A Cl1 . 0.97 2.73 3.581(2) 147 yes
C11 H11B Cl1 4_566 0.97 2.71 3.612(2) 156 yes

_cod_database_fobs_code 2021824
